data_4304905
loop_
_publ_author_name
'Hanne-Marthe Sommerfeldt'
'Christian Meermann'
'Karl W. T\"ornroos'
'Reiner Anwander'

_publ_contact_author_address
;
       Department of Chemistry,
       University of Bergen,
       Allegaten 41,
       N-5007 Bergen,
       Norway.
;
_publ_contact_author_email karl.tornroos@kj.uib.no
_publ_contact_author_fax '+47 55 58 3552'
_publ_contact_author_name
;
       Prof. Karl Wilhelm T\"ornroos
;
_publ_contact_author_phone '+47 55 58 9490'
_publ_section_title
;
Distinct Reaction Pathways of Peralkylated LnIIAlIII Heterobimetallic
Complexes with Substituted Phenols
;
_journal_name_full 'Inorganic Chemistry'
_journal_page_first 4696
_journal_page_last 4705
_journal_paper_doi 10.1021/ic702517s
_journal_volume 47
_journal_year 2008
_chemical_formula_moiety 'C52 H80 Al2 O4 Yb'
_chemical_formula_sum 'C52 H80 Al2 O4 Yb'
_chemical_formula_weight 996.16
_chemical_name_systematic
; 
 ? 
;
_space_group_IT_number 163
_symmetry_cell_setting trigonal
_symmetry_space_group_name_Hall '-P 3 2c'
_symmetry_space_group_name_H-M 'P -3 1 c'
_atom_sites_solution_hydrogens geom
_atom_sites_solution_primary direct
_atom_sites_solution_secondary difmap
_audit_creation_method SHELXL-97
_cell_angle_alpha 90.00
_cell_angle_beta 90.00
_cell_angle_gamma 120.00
_cell_formula_units_Z 12
_cell_length_a 20.9364(3)
_cell_length_b 20.9364(3)
_cell_length_c 43.7686(13)
_cell_measurement_reflns_used 22568
_cell_measurement_temperature 123(2)
_cell_measurement_theta_max 30.095
_cell_measurement_theta_min 2.566
_cell_volume 16614.9(6)
_computing_cell_refinement
;
Bruker (2004). SAINT, version 6.45a, Bruker AXS Inc., Madison, 
Wisconsin, USA.
;
_computing_data_collection
;
Bruker (1999). SMART, version 5.054, Bruker AXS Inc., Madison, 
Wisconsin, USA.
;
_computing_data_reduction
;
Bruker (2004). SAINT, version 6.45a, Bruker AXS Inc., Madison, 
Wisconsin, USA.
;
_computing_molecular_graphics
;
Brandenburg, K. (2005). DIAMOND. Version 3.1. Crystal Impact GbR, Bonn, 
Germany.
;
_computing_publication_material
;
Bruker AXS (2003). SHELXTL. Version 6.14. Bruker AXS Inc., Madison, 
Wisconsin, USA.
;
_computing_structure_refinement
;
Sheldrick, G. M. (1997). SHELXS97 and SHELXL97. University of 
G\"ottingen, Germany.
;
_computing_structure_solution
;     
Sheldrick, G. M. (1997). SHELXS97 and SHELXL97. University of 
G\"ottingen, Germany. 
;
_diffrn_ambient_temperature 123(2)
_diffrn_detector_area_resol_mean '48 \um'
_diffrn_measured_fraction_theta_full 1.000
_diffrn_measured_fraction_theta_max 1.000
_diffrn_measurement_device_type 'Bruker-AXS SMART 2K CCD'
_diffrn_measurement_method 'omega scans'
_diffrn_radiation_monochromator graphite
_diffrn_radiation_source 'normal-focus sealed tube'
_diffrn_radiation_type MoK\a
_diffrn_radiation_wavelength 0.71073
_diffrn_reflns_av_R_equivalents 0.0503
_diffrn_reflns_av_sigmaI/netI 0.0194
_diffrn_reflns_limit_h_max 29
_diffrn_reflns_limit_h_min -29
_diffrn_reflns_limit_k_max 29
_diffrn_reflns_limit_k_min -29
_diffrn_reflns_limit_l_max 61
_diffrn_reflns_limit_l_min -61
_diffrn_reflns_number 264481
_diffrn_reflns_theta_full 30.12
_diffrn_reflns_theta_max 30.12
_diffrn_reflns_theta_min 1.12
_diffrn_standards_decay_% 0
_diffrn_standards_interval_count 1
_diffrn_standards_interval_time 28h
_diffrn_standards_number 3301
_exptl_absorpt_coefficient_mu 1.758
_exptl_absorpt_correction_T_max 0.87518
_exptl_absorpt_correction_T_min 0.56115
_exptl_absorpt_correction_type numerical
_exptl_absorpt_process_details
;
Bruker AXS (2003). SHELXTL. Version 6.14. 
Bruker AXS Inc., Madison, Wisconsin, USA.
;
_exptl_crystal_colour yellow
_exptl_crystal_density_diffrn 1.195
_exptl_crystal_density_method 'not measured'
_exptl_crystal_description 'hexagonal prism'
_exptl_crystal_F_000 6240
_exptl_crystal_size_max 0.40
_exptl_crystal_size_mid 0.35
_exptl_crystal_size_min 0.08
_platon_squeeze_details
;
;
_refine_diff_density_max 1.384
_refine_diff_density_min -1.952
_refine_diff_density_rms 0.087
_refine_ls_extinction_method none
_refine_ls_goodness_of_fit_ref 1.221
_refine_ls_hydrogen_treatment mixed
_refine_ls_matrix_type full
_refine_ls_number_parameters 568
_refine_ls_number_reflns 16367
_refine_ls_number_restraints 12
_refine_ls_restrained_S_all 1.220
_refine_ls_R_factor_all 0.0514
_refine_ls_R_factor_gt 0.0458
_refine_ls_shift/su_max 0.003
_refine_ls_shift/su_mean 0.000
_refine_ls_structure_factor_coef Fsqd
_refine_ls_weighting_details 'calc w=1/[\s^2^(Fo^2^)+(0.0112P)^2^+52.0168P] where P=(Fo^2^+2Fc^2^)/3'
_refine_ls_weighting_scheme calc
_refine_ls_wR_factor_gt 0.0849
_refine_ls_wR_factor_ref 0.0867
_reflns_number_gt 15070
_reflns_number_total 16367
_reflns_threshold_expression I>2\s(I)
_cod_data_source_file ic702517s-file011_4.cif
_cod_data_source_block Compound7b
_cod_database_code 4304905

loop_
_symmetry_equiv_pos_as_xyz
'x, y, z'
'-y, x-y, z'
'-x+y, -x, z'
'-y, -x, -z+1/2'
'-x+y, y, -z+1/2'
'x, x-y, -z+1/2'
'-x, -y, -z'
'y, -x+y, -z'
'x-y, x, -z'
'y, x, z-1/2'
'x-y, -y, z-1/2'
'-x, -x+y, z-1/2'

loop_
_atom_site_label
_atom_site_type_symbol
_atom_site_fract_x
_atom_site_fract_y
_atom_site_fract_z
_atom_site_U_iso_or_equiv
_atom_site_adp_type
_atom_site_occupancy
_atom_site_symmetry_multiplicity
_atom_site_calc_flag
_atom_site_refinement_flags
_atom_site_disorder_assembly
_atom_site_disorder_group
Yb1 Yb 0.692677(7) 0.658454(7) 0.109697(3) 0.01870(3) Uani 1 1 d . . .
Al1 Al 0.53965(5) 0.59222(5) 0.14986(2) 0.02308(19) Uani 1 1 d . . .
O1 O 0.62877(12) 0.59490(11) 0.15429(5) 0.0208(4) Uani 1 1 d . . .
C1 C 0.5206(3) 0.6482(3) 0.18081(9) 0.0454(11) Uani 1 1 d . . .
H1A H 0.4772 0.6514 0.1749 0.068 Uiso 1 1 calc R . .
H1B H 0.5635 0.6980 0.1824 0.068 Uiso 1 1 calc R . .
H1C H 0.5117 0.6233 0.2006 0.068 Uiso 1 1 calc R . .
Al2 Al 0.86358(5) 0.71335(5) 0.08783(2) 0.01958(17) Uani 1 1 d . . .
O2 O 0.57034(11) 0.64122(11) 0.11344(5) 0.0190(4) Uani 1 1 d . . .
C2 C 0.4585(2) 0.4909(2) 0.14658(10) 0.0410(9) Uani 1 1 d . . .
H2A H 0.4438 0.4695 0.1671 0.062 Uiso 1 1 calc R . .
H2B H 0.4743 0.4618 0.1346 0.062 Uiso 1 1 calc R . .
H2C H 0.4165 0.4904 0.1365 0.062 Uiso 1 1 calc R . .
O3 O 0.81793(12) 0.71129(12) 0.12405(5) 0.0204(4) Uani 1 1 d . . .
C3 C 0.63354(19) 0.54472(17) 0.17358(7) 0.0245(6) Uani 1 1 d . . .
O4 O 0.77323(11) 0.66819(11) 0.06874(4) 0.0175(4) Uani 1 1 d . . .
C4 C 0.6458(2) 0.5590(2) 0.20482(8) 0.0332(8) Uani 1 1 d . . .
C5 C 0.6513(3) 0.5070(3) 0.22292(9) 0.0501(12) Uani 1 1 d . . .
H5A H 0.6600 0.5158 0.2442 0.060 Uiso 1 1 calc R . .
C6 C 0.6444(3) 0.4434(3) 0.21066(10) 0.0530(12) Uani 1 1 d . . .
H6A H 0.6484 0.4089 0.2235 0.064 Uiso 1 1 calc R . .
C7 C 0.6318(3) 0.4294(2) 0.17975(10) 0.0410(9) Uani 1 1 d . . .
H7A H 0.6267 0.3852 0.1715 0.049 Uiso 1 1 calc R . .
C8 C 0.62639(19) 0.47981(18) 0.16065(8) 0.0268(6) Uani 1 1 d . . .
C9 C 0.6544(2) 0.6291(2) 0.21916(8) 0.0362(8) Uani 1 1 d . . .
H9A H 0.6363 0.6522 0.2040 0.043 Uiso 1 1 calc R . .
C10 C 0.6075(3) 0.6128(3) 0.24798(9) 0.0506(11) Uani 1 1 d . . .
H10A H 0.5560 0.5767 0.2433 0.076 Uiso 1 1 calc R . .
H10B H 0.6106 0.6585 0.2554 0.076 Uiso 1 1 calc R . .
H10C H 0.6258 0.5929 0.2638 0.076 Uiso 1 1 calc R . .
C11 C 0.7348(3) 0.6846(2) 0.22591(10) 0.0472(10) Uani 1 1 d . . .
H11A H 0.7630 0.6985 0.2068 0.071 Uiso 1 1 calc R . .
H11B H 0.7550 0.6623 0.2398 0.071 Uiso 1 1 calc R . .
H11C H 0.7383 0.7285 0.2355 0.071 Uiso 1 1 calc R . .
C12 C 0.61689(19) 0.46872(18) 0.12655(8) 0.0275(7) Uani 1 1 d . . .
H12A H 0.5861 0.4902 0.1196 0.033 Uiso 1 1 calc R . .
C13 C 0.6920(2) 0.5122(2) 0.11082(9) 0.0362(8) Uani 1 1 d D . .
H13A H 0.724(2) 0.5573(14) 0.1223(7) 0.043 Uiso 1 1 d D . .
H13B H 0.717(2) 0.4826(18) 0.1103(8) 0.043 Uiso 1 1 d D . .
H13C H 0.686(2) 0.524(2) 0.0896(5) 0.043 Uiso 1 1 d D . .
C14 C 0.5778(2) 0.3883(2) 0.11638(10) 0.0425(9) Uani 1 1 d . . .
H14A H 0.5298 0.3613 0.1266 0.064 Uiso 1 1 calc R . .
H14B H 0.6079 0.3662 0.1218 0.064 Uiso 1 1 calc R . .
H14C H 0.5706 0.3857 0.0942 0.064 Uiso 1 1 calc R . .
C15 C 0.52269(16) 0.64361(16) 0.09208(7) 0.0187(5) Uani 1 1 d . . .
C16 C 0.49582(17) 0.59132(17) 0.06850(7) 0.0213(6) Uani 1 1 d . . .
C17 C 0.44790(17) 0.59375(18) 0.04706(7) 0.0242(6) Uani 1 1 d . . .
H17A H 0.4287 0.5580 0.0312 0.029 Uiso 1 1 calc R . .
C18 C 0.42791(17) 0.64709(19) 0.04844(8) 0.0274(7) Uani 1 1 d . . .
H18A H 0.3957 0.6484 0.0335 0.033 Uiso 1 1 calc R . .
C19 C 0.45485(18) 0.69876(19) 0.07161(8) 0.0269(7) Uani 1 1 d . . .
H19A H 0.4408 0.7354 0.0724 0.032 Uiso 1 1 calc R . .
C20 C 0.50236(17) 0.69833(17) 0.09397(7) 0.0220(6) Uani 1 1 d . . .
C21 C 0.52851(19) 0.75657(18) 0.11885(8) 0.0262(6) Uani 1 1 d . . .
H21A H 0.5577 0.7459 0.1340 0.031 Uiso 1 1 calc R . .
C22 C 0.4632(2) 0.7549(2) 0.13582(10) 0.0373(8) Uani 1 1 d . . .
H22A H 0.4298 0.7049 0.1433 0.056 Uiso 1 1 calc R . .
H22B H 0.4364 0.7698 0.1218 0.056 Uiso 1 1 calc R . .
H22C H 0.4817 0.7891 0.1532 0.056 Uiso 1 1 calc R . .
C23 C 0.5786(2) 0.83435(19) 0.10588(9) 0.0339(8) Uani 1 1 d . . .
H23A H 0.6206 0.8358 0.0953 0.051 Uiso 1 1 calc R . .
H23B H 0.5967 0.8702 0.1226 0.051 Uiso 1 1 calc R . .
H23C H 0.5505 0.8466 0.0915 0.051 Uiso 1 1 calc R . .
C24 C 0.51913(19) 0.53398(19) 0.06468(8) 0.0302(7) Uani 1 1 d . . .
H24A H 0.5493 0.5367 0.0829 0.036 Uiso 1 1 calc R . .
C25 C 0.5676(2) 0.5509(3) 0.03596(13) 0.0548(13) Uani 1 1 d . . .
H25A H 0.6123 0.5991 0.0383 0.082 Uiso 1 1 calc R . .
H25B H 0.5401 0.5516 0.0180 0.082 Uiso 1 1 calc R . .
H25C H 0.5813 0.5128 0.0334 0.082 Uiso 1 1 calc R . .
C26 C 0.4536(2) 0.4555(2) 0.06255(10) 0.0403(9) Uani 1 1 d . . .
H26A H 0.4212 0.4456 0.0802 0.060 Uiso 1 1 calc R . .
H26B H 0.4715 0.4203 0.0624 0.060 Uiso 1 1 calc R . .
H26C H 0.4261 0.4502 0.0437 0.060 Uiso 1 1 calc R . .
C27 C 0.92961(18) 0.81386(19) 0.07273(8) 0.0308(7) Uani 1 1 d . . .
H27A H 0.9810 0.8267 0.0759 0.046 Uiso 1 1 calc R . .
H27B H 0.9199 0.8487 0.0839 0.046 Uiso 1 1 calc R . .
H27C H 0.9209 0.8163 0.0509 0.046 Uiso 1 1 calc R . .
C28 C 0.91021(19) 0.6520(2) 0.08746(8) 0.0293(7) Uani 1 1 d . . .
H28A H 0.9543 0.6747 0.1004 0.044 Uiso 1 1 calc R . .
H28B H 0.9242 0.6479 0.0665 0.044 Uiso 1 1 calc R . .
H28C H 0.8754 0.6028 0.0953 0.044 Uiso 1 1 calc R . .
C29 C 0.85440(17) 0.75552(17) 0.14903(7) 0.0219(6) Uani 1 1 d . . .
C30 C 0.85061(18) 0.81997(17) 0.15365(7) 0.0229(6) Uani 1 1 d . . .
C31 C 0.8868(2) 0.8644(2) 0.17864(8) 0.0314(7) Uani 1 1 d . . .
H31A H 0.8860 0.9089 0.1817 0.038 Uiso 1 1 calc R . .
C32 C 0.9243(2) 0.8443(2) 0.19919(8) 0.0347(8) Uani 1 1 d . . .
H32A H 0.9486 0.8749 0.2163 0.042 Uiso 1 1 calc R . .
C33 C 0.9262(2) 0.7802(2) 0.19481(8) 0.0340(8) Uani 1 1 d . . .
H33A H 0.9513 0.7666 0.2092 0.041 Uiso 1 1 calc R . .
C34 C 0.89188(19) 0.73457(19) 0.16955(7) 0.0262(6) Uani 1 1 d . . .
C35 C 0.80196(19) 0.83612(18) 0.13316(7) 0.0262(6) Uani 1 1 d . . .
H35A H 0.8007 0.8147 0.1126 0.031 Uiso 1 1 calc R . .
C36 C 0.7234(2) 0.7965(2) 0.14578(8) 0.0313(7) Uani 1 1 d D . .
H36A H 0.723(2) 0.8240(17) 0.1638(6) 0.038 Uiso 1 1 d D . .
H36B H 0.707(2) 0.7453(11) 0.1525(7) 0.038 Uiso 1 1 d D . .
H36C H 0.6868(18) 0.7944(19) 0.1311(6) 0.038 Uiso 1 1 d D . .
C37 C 0.8282(3) 0.9178(2) 0.12875(10) 0.0435(10) Uani 1 1 d . . .
H37A H 0.8792 0.9432 0.1213 0.065 Uiso 1 1 calc R . .
H37B H 0.8258 0.9394 0.1483 0.065 Uiso 1 1 calc R . .
H37C H 0.7965 0.9234 0.1138 0.065 Uiso 1 1 calc R . .
C38 C 0.8950(2) 0.6640(2) 0.16541(8) 0.0351(8) Uani 1 1 d . . .
H38A H 0.8775 0.6454 0.1443 0.042 Uiso 1 1 calc R . .
C39 C 0.9744(3) 0.6794(3) 0.16820(11) 0.0522(12) Uani 1 1 d . . .
H39A H 1.0065 0.7202 0.1546 0.078 Uiso 1 1 calc R . .
H39B H 0.9763 0.6351 0.1624 0.078 Uiso 1 1 calc R . .
H39C H 0.9912 0.6926 0.1894 0.078 Uiso 1 1 calc R . .
C40 C 0.8441(3) 0.6043(2) 0.18773(9) 0.0477(11) Uani 1 1 d . . .
H40A H 0.7932 0.5932 0.1845 0.072 Uiso 1 1 calc R . .
H40B H 0.8591 0.6216 0.2087 0.072 Uiso 1 1 calc R . .
H40C H 0.8471 0.5596 0.1844 0.072 Uiso 1 1 calc R . .
C41 C 0.76352(15) 0.66618(16) 0.03733(6) 0.0176(5) Uani 1 1 d . . .
C42 C 0.75806(15) 0.60705(16) 0.01986(7) 0.0186(5) Uani 1 1 d . . .
C43 C 0.74223(17) 0.60528(18) -0.01118(7) 0.0236(6) Uani 1 1 d . . .
H43A H 0.7373 0.5653 -0.0232 0.028 Uiso 1 1 calc R . .
C44 C 0.73347(17) 0.66000(19) -0.02504(7) 0.0253(6) Uani 1 1 d . . .
H44A H 0.7217 0.6569 -0.0461 0.030 Uiso 1 1 calc R . .
C45 C 0.74212(17) 0.71915(18) -0.00775(7) 0.0222(6) Uani 1 1 d . . .
H45A H 0.7376 0.7574 -0.0173 0.027 Uiso 1 1 calc R . .
C46 C 0.75736(15) 0.72365(16) 0.02356(7) 0.0184(5) Uani 1 1 d . . .
C47 C 0.77024(17) 0.54693(17) 0.03315(7) 0.0235(6) Uani 1 1 d . . .
H47A H 0.7811 0.5571 0.0554 0.028 Uiso 1 1 calc R . .
C48 C 0.7022(2) 0.46989(18) 0.02972(9) 0.0318(7) Uani 1 1 d . . .
H48A H 0.6602 0.4684 0.0403 0.048 Uiso 1 1 calc R . .
H48B H 0.7125 0.4331 0.0387 0.048 Uiso 1 1 calc R . .
H48C H 0.6904 0.4590 0.0080 0.048 Uiso 1 1 calc R . .
C49 C 0.8369(2) 0.5480(2) 0.01794(8) 0.0304(7) Uani 1 1 d . . .
H49A H 0.8809 0.5964 0.0210 0.046 Uiso 1 1 calc R . .
H49B H 0.8275 0.5385 -0.0040 0.046 Uiso 1 1 calc R . .
H49C H 0.8448 0.5098 0.0271 0.046 Uiso 1 1 calc R . .
C50 C 0.76508(17) 0.78772(17) 0.04256(7) 0.0214(6) Uani 1 1 d . . .
H50A H 0.7972 0.7933 0.0605 0.026 Uiso 1 1 calc R . .
C51 C 0.8016(2) 0.86132(19) 0.02527(9) 0.0353(8) Uani 1 1 d . . .
H51A H 0.8479 0.8698 0.0162 0.053 Uiso 1 1 calc R . .
H51B H 0.8116 0.9014 0.0395 0.053 Uiso 1 1 calc R . .
H51C H 0.7684 0.8597 0.0091 0.053 Uiso 1 1 calc R . .
C52 C 0.6900(2) 0.7709(2) 0.05499(8) 0.0311(7) Uani 1 1 d . . .
H52A H 0.6658 0.7223 0.0647 0.047 Uiso 1 1 calc R . .
H52B H 0.6593 0.7712 0.0382 0.047 Uiso 1 1 calc R . .
H52C H 0.6969 0.8085 0.0700 0.047 Uiso 1 1 calc R . .

loop_
_atom_site_aniso_label
_atom_site_aniso_U_11
_atom_site_aniso_U_22
_atom_site_aniso_U_33
_atom_site_aniso_U_23
_atom_site_aniso_U_13
_atom_site_aniso_U_12
Yb1 0.02028(6) 0.02167(6) 0.01732(6) 0.00024(4) 0.00010(5) 0.01286(5)
Al1 0.0243(5) 0.0248(5) 0.0228(5) 0.0032(4) 0.0035(4) 0.0142(4)
O1 0.0261(11) 0.0199(10) 0.0175(9) 0.0032(8) -0.0007(8) 0.0123(9)
C1 0.065(3) 0.068(3) 0.0283(18) 0.0039(18) 0.0085(18) 0.051(3)
Al2 0.0190(4) 0.0227(4) 0.0173(4) -0.0022(3) -0.0021(3) 0.0107(4)
O2 0.0156(9) 0.0182(10) 0.0212(10) 0.0016(8) 0.0018(7) 0.0070(8)
C2 0.0284(18) 0.035(2) 0.050(2) 0.0096(17) 0.0066(16) 0.0083(16)
O3 0.0245(11) 0.0240(11) 0.0151(9) -0.0039(8) -0.0044(8) 0.0140(9)
C3 0.0300(16) 0.0223(15) 0.0225(14) 0.0058(11) 0.0021(12) 0.0140(13)
O4 0.0179(9) 0.0199(9) 0.0152(9) -0.0019(8) -0.0013(7) 0.0099(8)
C4 0.046(2) 0.0312(18) 0.0234(16) 0.0051(13) 0.0009(14) 0.0203(17)
C5 0.084(4) 0.048(2) 0.0269(18) 0.0107(17) -0.003(2) 0.039(3)
C6 0.087(4) 0.047(3) 0.039(2) 0.0195(19) 0.004(2) 0.044(3)
C7 0.061(3) 0.0282(18) 0.043(2) 0.0119(16) 0.0065(19) 0.0287(19)
C8 0.0301(16) 0.0222(15) 0.0297(16) 0.0042(12) 0.0014(13) 0.0143(13)
C9 0.052(2) 0.0379(19) 0.0193(15) -0.0021(14) -0.0031(15) 0.0234(18)
C10 0.064(3) 0.054(3) 0.031(2) -0.0018(18) 0.0049(19) 0.028(2)
C11 0.057(3) 0.045(2) 0.035(2) -0.0055(17) -0.0054(19) 0.022(2)
C12 0.0322(17) 0.0248(16) 0.0288(16) -0.0016(12) 0.0015(13) 0.0167(14)
C13 0.043(2) 0.0292(18) 0.040(2) 0.0010(15) 0.0104(17) 0.0208(17)
C14 0.044(2) 0.0301(19) 0.048(2) -0.0089(17) -0.0031(18) 0.0145(17)
C15 0.0177(13) 0.0204(13) 0.0189(13) 0.0040(10) 0.0017(10) 0.0102(11)
C16 0.0193(13) 0.0230(14) 0.0221(14) 0.0015(11) 0.0015(11) 0.0110(12)
C17 0.0202(14) 0.0282(16) 0.0218(14) 0.0020(12) -0.0009(11) 0.0104(12)
C18 0.0186(14) 0.0361(18) 0.0273(15) 0.0096(13) 0.0003(12) 0.0134(13)
C19 0.0229(15) 0.0291(16) 0.0337(17) 0.0089(13) 0.0034(13) 0.0167(13)
C20 0.0201(14) 0.0223(14) 0.0261(15) 0.0026(11) 0.0045(11) 0.0125(12)
C21 0.0285(16) 0.0253(15) 0.0307(17) -0.0014(13) 0.0029(13) 0.0179(14)
C22 0.038(2) 0.036(2) 0.046(2) 0.0006(16) 0.0111(17) 0.0243(17)
C23 0.0334(18) 0.0247(16) 0.048(2) 0.0001(15) 0.0046(16) 0.0179(15)
C24 0.0298(17) 0.0295(17) 0.0367(18) -0.0119(14) -0.0149(14) 0.0189(14)
C25 0.031(2) 0.040(2) 0.091(4) -0.015(2) 0.014(2) 0.0155(18)
C26 0.049(2) 0.0244(17) 0.046(2) -0.0040(15) 0.0045(18) 0.0168(17)
C27 0.0214(15) 0.0296(17) 0.0315(17) -0.0015(14) -0.0028(13) 0.0054(13)
C28 0.0283(16) 0.0400(19) 0.0267(16) -0.0050(14) -0.0027(13) 0.0224(15)
C29 0.0244(15) 0.0248(15) 0.0169(13) -0.0027(11) -0.0021(11) 0.0126(12)
C30 0.0266(15) 0.0248(15) 0.0198(14) -0.0032(11) -0.0006(11) 0.0146(13)
C31 0.0326(18) 0.0312(17) 0.0295(17) -0.0098(14) -0.0029(14) 0.0153(15)
C32 0.0371(19) 0.040(2) 0.0265(17) -0.0150(15) -0.0104(14) 0.0186(17)
C33 0.040(2) 0.046(2) 0.0220(16) -0.0074(14) -0.0101(14) 0.0262(18)
C34 0.0323(17) 0.0316(17) 0.0203(14) -0.0032(12) -0.0046(12) 0.0202(14)
C35 0.0364(18) 0.0252(15) 0.0217(14) -0.0016(12) -0.0023(13) 0.0190(14)
C36 0.0331(18) 0.0343(18) 0.0330(18) -0.0047(14) -0.0028(14) 0.0216(16)
C37 0.051(2) 0.032(2) 0.051(2) 0.0086(17) -0.003(2) 0.0244(19)
C38 0.053(2) 0.044(2) 0.0249(15) -0.0066(15) -0.0102(15) 0.036(2)
C39 0.068(3) 0.069(3) 0.049(2) -0.009(2) -0.013(2) 0.056(3)
C40 0.075(3) 0.042(2) 0.033(2) -0.0017(17) -0.008(2) 0.035(2)
C41 0.0138(12) 0.0209(13) 0.0183(12) -0.0028(11) -0.0015(10) 0.0089(11)
C42 0.0143(12) 0.0200(13) 0.0211(13) -0.0029(10) -0.0005(10) 0.0084(11)
C43 0.0205(14) 0.0279(15) 0.0219(14) -0.0081(12) -0.0016(11) 0.0116(12)
C44 0.0224(15) 0.0355(17) 0.0180(13) -0.0017(12) -0.0021(11) 0.0144(13)
C45 0.0210(14) 0.0306(15) 0.0189(13) 0.0026(11) 0.0006(11) 0.0158(12)
C46 0.0152(12) 0.0222(14) 0.0193(13) -0.0011(10) -0.0003(10) 0.0106(11)
C47 0.0248(15) 0.0214(14) 0.0266(15) -0.0061(12) -0.0031(12) 0.0134(12)
C48 0.0330(18) 0.0217(15) 0.0387(19) -0.0057(13) -0.0031(15) 0.0123(14)
C49 0.0308(17) 0.0349(18) 0.0316(17) -0.0100(14) -0.0040(14) 0.0211(15)
C50 0.0264(15) 0.0220(14) 0.0214(14) 0.0000(11) 0.0006(11) 0.0162(12)
C51 0.048(2) 0.0242(17) 0.0337(19) 0.0045(14) 0.0043(16) 0.0185(16)
C52 0.0353(18) 0.045(2) 0.0261(16) -0.0036(14) 0.0023(14) 0.0294(17)

loop_
_atom_type_symbol
_atom_type_description
_atom_type_scat_dispersion_real
_atom_type_scat_dispersion_imag
_atom_type_scat_source
C C 0.0033 0.0016 'International Tables Vol C Tables 4.2.6.8 and 6.1.1.4'
H H 0.0000 0.0000 'International Tables Vol C Tables 4.2.6.8 and 6.1.1.4'
O O 0.0106 0.0060 'International Tables Vol C Tables 4.2.6.8 and 6.1.1.4'
Al Al 0.0645 0.0514 'International Tables Vol C Tables 4.2.6.8 and 6.1.1.4'
Yb Yb -0.3850 5.5486 'International Tables Vol C Tables 4.2.6.8 and 6.1.1.4'

loop_
_geom_angle_atom_site_label_1
_geom_angle_atom_site_label_2
_geom_angle_atom_site_label_3
_geom_angle
_geom_angle_site_symmetry_1
_geom_angle_site_symmetry_3
_geom_angle_publ_flag
O1 Yb1 O3 103.13(7) . . ?
O1 Yb1 O4 147.21(7) . . ?
O3 Yb1 O4 65.84(7) . . ?
O1 Yb1 O2 66.36(7) . . ?
O3 Yb1 O2 154.15(7) . . ?
O4 Yb1 O2 135.55(7) . . ?
O1 Yb1 C13 72.84(9) . . ?
O3 Yb1 C13 85.01(10) . . ?
O4 Yb1 C13 75.41(9) . . ?
O2 Yb1 C13 112.16(9) . . ?
O1 Yb1 C36 84.16(9) . . ?
O3 Yb1 C36 76.21(8) . . ?
O4 Yb1 C36 119.84(9) . . ?
O2 Yb1 C36 79.16(8) . . ?
C13 Yb1 C36 146.12(11) . . ?
O1 Yb1 Al1 33.31(5) . . ?
O3 Yb1 Al1 132.31(5) . . ?
O4 Yb1 Al1 158.38(5) . . ?
O2 Yb1 Al1 33.05(5) . . ?
C13 Yb1 Al1 93.05(7) . . ?
C36 Yb1 Al1 79.82(7) . . ?
O1 Yb1 Al2 130.11(5) . . ?
O3 Yb1 Al2 32.87(5) . . ?
O4 Yb1 Al2 33.00(5) . . ?
O2 Yb1 Al2 163.25(5) . . ?
C13 Yb1 Al2 79.34(8) . . ?
C36 Yb1 Al2 98.11(7) . . ?
Al1 Yb1 Al2 163.22(2) . . ?
O1 Yb1 H13A 70.3(9) . . ?
O3 Yb1 H13A 69.6(7) . . ?
O4 Yb1 H13A 77.0(9) . . ?
O2 Yb1 H13A 123.4(8) . . ?
C13 Yb1 H13A 17.4(5) . . ?
C36 Yb1 H13A 130.3(5) . . ?
Al1 Yb1 H13A 97.5(9) . . ?
Al2 Yb1 H13A 71.0(9) . . ?
O1 Yb1 H36B 67.8(6) . . ?
O3 Yb1 H36B 76.2(9) . . ?
O4 Yb1 H36B 132.0(8) . . ?
O2 Yb1 H36B 78.0(9) . . ?
C13 Yb1 H36B 130.5(5) . . ?
C36 Yb1 H36B 17.2(5) . . ?
Al1 Yb1 H36B 69.3(8) . . ?
Al2 Yb1 H36B 104.3(9) . . ?
H13A Yb1 H36B 116.5(8) . . ?
O2 Al1 O1 90.46(10) . . ?
O2 Al1 C2 114.62(15) . . ?
O1 Al1 C2 110.99(15) . . ?
O2 Al1 C1 112.73(15) . . ?
O1 Al1 C1 114.43(16) . . ?
C2 Al1 C1 112.0(2) . . ?
O2 Al1 Yb1 45.85(7) . . ?
O1 Al1 Yb1 44.61(7) . . ?
C2 Al1 Yb1 123.66(14) . . ?
C1 Al1 Yb1 124.30(16) . . ?
C3 O1 Al1 119.6(2) . . ?
C3 O1 Yb1 133.84(19) . . ?
Al1 O1 Yb1 102.08(9) . . ?
Al1 C1 H1A 109.5 . . ?
Al1 C1 H1B 109.5 . . ?
H1A C1 H1B 109.5 . . ?
Al1 C1 H1C 109.5 . . ?
H1A C1 H1C 109.5 . . ?
H1B C1 H1C 109.5 . . ?
O4 Al2 O3 89.47(10) . . ?
O4 Al2 C28 112.33(13) . . ?
O3 Al2 C28 114.44(13) . . ?
O4 Al2 C27 112.93(13) . . ?
O3 Al2 C27 113.17(14) . . ?
C28 Al2 C27 112.57(16) . . ?
O4 Al2 Yb1 45.29(6) . . ?
O3 Al2 Yb1 44.22(7) . . ?
C28 Al2 Yb1 125.49(12) . . ?
C27 Al2 Yb1 121.93(12) . . ?
C15 O2 Al1 123.41(18) . . ?
C15 O2 Yb1 132.82(17) . . ?
Al1 O2 Yb1 101.09(9) . . ?
Al1 C2 H2A 109.5 . . ?
Al1 C2 H2B 109.5 . . ?
H2A C2 H2B 109.5 . . ?
Al1 C2 H2C 109.5 . . ?
H2A C2 H2C 109.5 . . ?
H2B C2 H2C 109.5 . . ?
C29 O3 Al2 123.82(19) . . ?
C29 O3 Yb1 129.22(18) . . ?
Al2 O3 Yb1 102.91(9) . . ?
O1 C3 C4 120.5(3) . . ?
O1 C3 C8 118.1(3) . . ?
C4 C3 C8 121.3(3) . . ?
C41 O4 Al2 124.29(17) . . ?
C41 O4 Yb1 130.67(16) . . ?
Al2 O4 Yb1 101.71(9) . . ?
C3 C4 C5 117.8(3) . . ?
C3 C4 C9 122.1(3) . . ?
C5 C4 C9 120.1(3) . . ?
C6 C5 C4 121.6(4) . . ?
C6 C5 H5A 119.2 . . ?
C4 C5 H5A 119.2 . . ?
C5 C6 C7 120.2(4) . . ?
C5 C6 H6A 119.9 . . ?
C7 C6 H6A 119.9 . . ?
C6 C7 C8 120.5(4) . . ?
C6 C7 H7A 119.8 . . ?
C8 C7 H7A 119.8 . . ?
C7 C8 C3 118.6(3) . . ?
C7 C8 C12 122.1(3) . . ?
C3 C8 C12 119.2(3) . . ?
C4 C9 C11 111.6(4) . . ?
C4 C9 C10 111.9(3) . . ?
C11 C9 C10 110.6(3) . . ?
C4 C9 H9A 107.5 . . ?
C11 C9 H9A 107.5 . . ?
C10 C9 H9A 107.5 . . ?
C9 C10 H10A 109.5 . . ?
C9 C10 H10B 109.5 . . ?
H10A C10 H10B 109.5 . . ?
C9 C10 H10C 109.5 . . ?
H10A C10 H10C 109.5 . . ?
H10B C10 H10C 109.5 . . ?
C9 C11 H11A 109.5 . . ?
C9 C11 H11B 109.5 . . ?
H11A C11 H11B 109.5 . . ?
C9 C11 H11C 109.5 . . ?
H11A C11 H11C 109.5 . . ?
H11B C11 H11C 109.5 . . ?
C8 C12 C14 114.6(3) . . ?
C8 C12 C13 109.7(3) . . ?
C14 C12 C13 110.5(3) . . ?
C8 C12 H12A 107.3 . . ?
C14 C12 H12A 107.3 . . ?
C13 C12 H12A 107.3 . . ?
C12 C13 Yb1 95.3(2) . . ?
C12 C13 H13A 110(2) . . ?
Yb1 C13 H13A 52(2) . . ?
C12 C13 H13B 110(2) . . ?
Yb1 C13 H13B 153(2) . . ?
H13A C13 H13B 108(2) . . ?
C12 C13 H13C 111(2) . . ?
Yb1 C13 H13C 71(2) . . ?
H13A C13 H13C 111(2) . . ?
H13B C13 H13C 108(2) . . ?
C12 C14 H14A 109.5 . . ?
C12 C14 H14B 109.5 . . ?
H14A C14 H14B 109.5 . . ?
C12 C14 H14C 109.5 . . ?
H14A C14 H14C 109.5 . . ?
H14B C14 H14C 109.5 . . ?
O2 C15 C16 118.9(3) . . ?
O2 C15 C20 120.3(3) . . ?
C16 C15 C20 120.8(3) . . ?
C17 C16 C15 118.9(3) . . ?
C17 C16 C24 118.6(3) . . ?
C15 C16 C24 122.5(3) . . ?
C18 C17 C16 121.1(3) . . ?
C18 C17 H17A 119.4 . . ?
C16 C17 H17A 119.4 . . ?
C17 C18 C19 119.8(3) . . ?
C17 C18 H18A 120.1 . . ?
C19 C18 H18A 120.1 . . ?
C18 C19 C20 121.5(3) . . ?
C18 C19 H19A 119.3 . . ?
C20 C19 H19A 119.3 . . ?
C19 C20 C15 117.9(3) . . ?
C19 C20 C21 118.0(3) . . ?
C15 C20 C21 124.1(3) . . ?
C20 C21 C23 111.5(3) . . ?
C20 C21 C22 111.6(3) . . ?
C23 C21 C22 109.2(3) . . ?
C20 C21 H21A 108.1 . . ?
C23 C21 H21A 108.1 . . ?
C22 C21 H21A 108.1 . . ?
C21 C22 H22A 109.5 . . ?
C21 C22 H22B 109.5 . . ?
H22A C22 H22B 109.5 . . ?
C21 C22 H22C 109.5 . . ?
H22A C22 H22C 109.5 . . ?
H22B C22 H22C 109.5 . . ?
C21 C23 H23A 109.5 . . ?
C21 C23 H23B 109.5 . . ?
H23A C23 H23B 109.5 . . ?
C21 C23 H23C 109.5 . . ?
H23A C23 H23C 109.5 . . ?
H23B C23 H23C 109.5 . . ?
C16 C24 C26 112.8(3) . . ?
C16 C24 C25 110.1(3) . . ?
C26 C24 C25 109.3(3) . . ?
C16 C24 H24A 108.2 . . ?
C26 C24 H24A 108.2 . . ?
C25 C24 H24A 108.2 . . ?
C24 C25 H25A 109.5 . . ?
C24 C25 H25B 109.5 . . ?
H25A C25 H25B 109.5 . . ?
C24 C25 H25C 109.5 . . ?
H25A C25 H25C 109.5 . . ?
H25B C25 H25C 109.5 . . ?
C24 C26 H26A 109.5 . . ?
C24 C26 H26B 109.5 . . ?
H26A C26 H26B 109.5 . . ?
C24 C26 H26C 109.5 . . ?
H26A C26 H26C 109.5 . . ?
H26B C26 H26C 109.5 . . ?
Al2 C27 H27A 109.5 . . ?
Al2 C27 H27B 109.5 . . ?
H27A C27 H27B 109.5 . . ?
Al2 C27 H27C 109.5 . . ?
H27A C27 H27C 109.5 . . ?
H27B C27 H27C 109.5 . . ?
Al2 C28 H28A 109.5 . . ?
Al2 C28 H28B 109.5 . . ?
H28A C28 H28B 109.5 . . ?
Al2 C28 H28C 109.5 . . ?
H28A C28 H28C 109.5 . . ?
H28B C28 H28C 109.5 . . ?
O3 C29 C34 120.2(3) . . ?
O3 C29 C30 118.5(3) . . ?
C34 C29 C30 121.2(3) . . ?
C31 C30 C29 118.8(3) . . ?
C31 C30 C35 121.2(3) . . ?
C29 C30 C35 119.7(3) . . ?
C30 C31 C32 120.6(3) . . ?
C30 C31 H31A 119.7 . . ?
C32 C31 H31A 119.7 . . ?
C33 C32 C31 120.1(3) . . ?
C33 C32 H32A 120.0 . . ?
C31 C32 H32A 120.0 . . ?
C32 C33 C34 121.3(3) . . ?
C32 C33 H33A 119.4 . . ?
C34 C33 H33A 119.4 . . ?
C29 C34 C33 118.0(3) . . ?
C29 C34 C38 122.1(3) . . ?
C33 C34 C38 119.9(3) . . ?
C30 C35 C37 114.8(3) . . ?
C30 C35 C36 109.1(3) . . ?
C37 C35 C36 109.9(3) . . ?
C30 C35 H35A 107.6 . . ?
C37 C35 H35A 107.6 . . ?
C36 C35 H35A 107.6 . . ?
C35 C36 Yb1 89.22(19) . . ?
C35 C36 H36A 107(2) . . ?
Yb1 C36 H36A 155(2) . . ?
C35 C36 H36B 113(2) . . ?
Yb1 C36 H36B 49(2) . . ?
H36A C36 H36B 107(2) . . ?
C35 C36 H36C 113(2) . . ?
Yb1 C36 H36C 80.1(19) . . ?
H36A C36 H36C 108(2) . . ?
H36B C36 H36C 108(2) . . ?
C35 C37 H37A 109.5 . . ?
C35 C37 H37B 109.5 . . ?
H37A C37 H37B 109.5 . . ?
C35 C37 H37C 109.5 . . ?
H37A C37 H37C 109.5 . . ?
H37B C37 H37C 109.5 . . ?
C34 C38 C40 111.6(3) . . ?
C34 C38 C39 110.8(3) . . ?
C40 C38 C39 111.2(3) . . ?
C34 C38 H38A 107.7 . . ?
C40 C38 H38A 107.7 . . ?
C39 C38 H38A 107.7 . . ?
C38 C39 H39A 109.5 . . ?
C38 C39 H39B 109.5 . . ?
H39A C39 H39B 109.5 . . ?
C38 C39 H39C 109.5 . . ?
H39A C39 H39C 109.5 . . ?
H39B C39 H39C 109.5 . . ?
C38 C40 H40A 109.5 . . ?
C38 C40 H40B 109.5 . . ?
H40A C40 H40B 109.5 . . ?
C38 C40 H40C 109.5 . . ?
H40A C40 H40C 109.5 . . ?
H40B C40 H40C 109.5 . . ?
O4 C41 C46 118.2(2) . . ?
O4 C41 C42 120.7(3) . . ?
C46 C41 C42 121.1(3) . . ?
C43 C42 C41 117.7(3) . . ?
C43 C42 C47 119.1(3) . . ?
C41 C42 C47 123.1(3) . . ?
C44 C43 C42 122.1(3) . . ?
C44 C43 H43A 118.9 . . ?
C42 C43 H43A 118.9 . . ?
C45 C44 C43 119.2(3) . . ?
C45 C44 H44A 120.4 . . ?
C43 C44 H44A 120.4 . . ?
C44 C45 C46 121.3(3) . . ?
C44 C45 H45A 119.4 . . ?
C46 C45 H45A 119.4 . . ?
C45 C46 C41 118.5(3) . . ?
C45 C46 C50 121.1(3) . . ?
C41 C46 C50 120.4(3) . . ?
C42 C47 C48 112.4(3) . . ?
C42 C47 C49 110.4(3) . . ?
C48 C47 C49 109.4(3) . . ?
C42 C47 H47A 108.2 . . ?
C48 C47 H47A 108.2 . . ?
C49 C47 H47A 108.2 . . ?
C47 C48 H48A 109.5 . . ?
C47 C48 H48B 109.5 . . ?
H48A C48 H48B 109.5 . . ?
C47 C48 H48C 109.5 . . ?
H48A C48 H48C 109.5 . . ?
H48B C48 H48C 109.5 . . ?
C47 C49 H49A 109.5 . . ?
C47 C49 H49B 109.5 . . ?
H49A C49 H49B 109.5 . . ?
C47 C49 H49C 109.5 . . ?
H49A C49 H49C 109.5 . . ?
H49B C49 H49C 109.5 . . ?
C46 C50 C52 110.4(3) . . ?
C46 C50 C51 113.4(3) . . ?
C52 C50 C51 110.2(3) . . ?
C46 C50 H50A 107.5 . . ?
C52 C50 H50A 107.5 . . ?
C51 C50 H50A 107.5 . . ?
C50 C51 H51A 109.5 . . ?
C50 C51 H51B 109.5 . . ?
H51A C51 H51B 109.5 . . ?
C50 C51 H51C 109.5 . . ?
H51A C51 H51C 109.5 . . ?
H51B C51 H51C 109.5 . . ?
C50 C52 H52A 109.5 . . ?
C50 C52 H52B 109.5 . . ?
H52A C52 H52B 109.5 . . ?
C50 C52 H52C 109.5 . . ?
H52A C52 H52C 109.5 . . ?
H52B C52 H52C 109.5 . . ?

loop_
_geom_bond_atom_site_label_1
_geom_bond_atom_site_label_2
_geom_bond_distance
_geom_bond_site_symmetry_2
_geom_bond_publ_flag
Yb1 O1 2.364(2) . ?
Yb1 O3 2.365(2) . ?
Yb1 O4 2.3990(19) . ?
Yb1 O2 2.407(2) . ?
Yb1 C13 3.055(4) . ?
Yb1 C36 3.067(4) . ?
Yb1 Al1 3.2916(10) . ?
Yb1 Al2 3.3056(9) . ?
Yb1 H13A 2.56(3) . ?
Yb1 H36B 2.52(3) . ?
Al1 O2 1.829(2) . ?
Al1 O1 1.849(2) . ?
Al1 C2 1.950(4) . ?
Al1 C1 1.958(4) . ?
O1 C3 1.390(4) . ?
C1 H1A 0.9800 . ?
C1 H1B 0.9800 . ?
C1 H1C 0.9800 . ?
Al2 O4 1.839(2) . ?
Al2 O3 1.840(2) . ?
Al2 C28 1.964(3) . ?
Al2 C27 1.966(4) . ?
O2 C15 1.386(3) . ?
C2 H2A 0.9800 . ?
C2 H2B 0.9800 . ?
C2 H2C 0.9800 . ?
O3 C29 1.389(3) . ?
C3 C4 1.396(5) . ?
C3 C8 1.409(5) . ?
O4 C41 1.387(3) . ?
C4 C5 1.398(5) . ?
C4 C9 1.521(5) . ?
C5 C6 1.375(6) . ?
C5 H5A 0.9500 . ?
C6 C7 1.381(6) . ?
C6 H6A 0.9500 . ?
C7 C8 1.394(5) . ?
C7 H7A 0.9500 . ?
C8 C12 1.508(5) . ?
C9 C11 1.522(6) . ?
C9 C10 1.529(5) . ?
C9 H9A 1.0000 . ?
C10 H10A 0.9800 . ?
C10 H10B 0.9800 . ?
C10 H10C 0.9800 . ?
C11 H11A 0.9800 . ?
C11 H11B 0.9800 . ?
C11 H11C 0.9800 . ?
C12 C14 1.524(5) . ?
C12 C13 1.531(5) . ?
C12 H12A 1.0000 . ?
C13 H13A 0.978(17) . ?
C13 H13B 0.984(17) . ?
C13 H13C 0.984(17) . ?
C14 H14A 0.9800 . ?
C14 H14B 0.9800 . ?
C14 H14C 0.9800 . ?
C15 C16 1.401(4) . ?
C15 C20 1.410(4) . ?
C16 C17 1.393(4) . ?
C16 C24 1.514(4) . ?
C17 C18 1.376(5) . ?
C17 H17A 0.9500 . ?
C18 C19 1.381(5) . ?
C18 H18A 0.9500 . ?
C19 C20 1.399(4) . ?
C19 H19A 0.9500 . ?
C20 C21 1.518(4) . ?
C21 C23 1.538(5) . ?
C21 C22 1.542(5) . ?
C21 H21A 1.0000 . ?
C22 H22A 0.9800 . ?
C22 H22B 0.9800 . ?
C22 H22C 0.9800 . ?
C23 H23A 0.9800 . ?
C23 H23B 0.9800 . ?
C23 H23C 0.9800 . ?
C24 C26 1.529(5) . ?
C24 C25 1.542(6) . ?
C24 H24A 1.0000 . ?
C25 H25A 0.9800 . ?
C25 H25B 0.9800 . ?
C25 H25C 0.9800 . ?
C26 H26A 0.9800 . ?
C26 H26B 0.9800 . ?
C26 H26C 0.9800 . ?
C27 H27A 0.9800 . ?
C27 H27B 0.9800 . ?
C27 H27C 0.9800 . ?
C28 H28A 0.9800 . ?
C28 H28B 0.9800 . ?
C28 H28C 0.9800 . ?
C29 C34 1.400(4) . ?
C29 C30 1.405(4) . ?
C30 C31 1.390(4) . ?
C30 C35 1.516(4) . ?
C31 C32 1.390(5) . ?
C31 H31A 0.9500 . ?
C32 C33 1.376(5) . ?
C32 H32A 0.9500 . ?
C33 C34 1.402(5) . ?
C33 H33A 0.9500 . ?
C34 C38 1.522(5) . ?
C35 C37 1.525(5) . ?
C35 C36 1.528(5) . ?
C35 H35A 1.0000 . ?
C36 H36A 0.982(16) . ?
C36 H36B 0.994(16) . ?
C36 H36C 0.983(16) . ?
C37 H37A 0.9800 . ?
C37 H37B 0.9800 . ?
C37 H37C 0.9800 . ?
C38 C40 1.524(6) . ?
C38 C39 1.532(6) . ?
C38 H38A 1.0000 . ?
C39 H39A 0.9800 . ?
C39 H39B 0.9800 . ?
C39 H39C 0.9800 . ?
C40 H40A 0.9800 . ?
C40 H40B 0.9800 . ?
C40 H40C 0.9800 . ?
C41 C46 1.408(4) . ?
C41 C42 1.411(4) . ?
C42 C43 1.395(4) . ?
C42 C47 1.519(4) . ?
C43 C44 1.387(5) . ?
C43 H43A 0.9500 . ?
C44 C45 1.384(4) . ?
C44 H44A 0.9500 . ?
C45 C46 1.400(4) . ?
C45 H45A 0.9500 . ?
C46 C50 1.517(4) . ?
C47 C48 1.535(5) . ?
C47 C49 1.535(5) . ?
C47 H47A 1.0000 . ?
C48 H48A 0.9800 . ?
C48 H48B 0.9800 . ?
C48 H48C 0.9800 . ?
C49 H49A 0.9800 . ?
C49 H49B 0.9800 . ?
C49 H49C 0.9800 . ?
C50 C52 1.529(4) . ?
C50 C51 1.534(4) . ?
C50 H50A 1.0000 . ?
C51 H51A 0.9800 . ?
C51 H51B 0.9800 . ?
C51 H51C 0.9800 . ?
C52 H52A 0.9800 . ?
C52 H52B 0.9800 . ?
C52 H52C 0.9800 . ?

loop_
_geom_torsion_atom_site_label_1
_geom_torsion_atom_site_label_2
_geom_torsion_atom_site_label_3
_geom_torsion_atom_site_label_4
_geom_torsion
_geom_torsion_site_symmetry_1
_geom_torsion_site_symmetry_2
_geom_torsion_site_symmetry_3
_geom_torsion_site_symmetry_4
_geom_torsion_publ_flag
O1 Yb1 Al1 O2 -179.37(14) . . . . ?
O3 Yb1 Al1 O2 146.34(11) . . . . ?
O4 Yb1 Al1 O2 -71.01(17) . . . . ?
C13 Yb1 Al1 O2 -127.63(12) . . . . ?
C36 Yb1 Al1 O2 85.75(12) . . . . ?
Al2 Yb1 Al1 O2 170.07(11) . . . . ?
O3 Yb1 Al1 O1 -34.29(12) . . . . ?
O4 Yb1 Al1 O1 108.36(17) . . . . ?
O2 Yb1 Al1 O1 179.37(14) . . . . ?
C13 Yb1 Al1 O1 51.74(13) . . . . ?
C36 Yb1 Al1 O1 -94.89(12) . . . . ?
Al2 Yb1 Al1 O1 -10.57(14) . . . . ?
O1 Yb1 Al1 C2 -86.44(19) . . . . ?
O3 Yb1 Al1 C2 -120.74(17) . . . . ?
O4 Yb1 Al1 C2 21.9(2) . . . . ?
O2 Yb1 Al1 C2 92.92(19) . . . . ?
C13 Yb1 Al1 C2 -34.70(18) . . . . ?
C36 Yb1 Al1 C2 178.67(18) . . . . ?
Al2 Yb1 Al1 C2 -97.01(18) . . . . ?
O1 Yb1 Al1 C1 91.23(18) . . . . ?
O3 Yb1 Al1 C1 56.93(17) . . . . ?
O4 Yb1 Al1 C1 -160.4(2) . . . . ?
O2 Yb1 Al1 C1 -89.41(18) . . . . ?
C13 Yb1 Al1 C1 142.97(17) . . . . ?
C36 Yb1 Al1 C1 -3.66(17) . . . . ?
Al2 Yb1 Al1 C1 80.66(17) . . . . ?
O2 Al1 O1 C3 -158.9(2) . . . . ?
C2 Al1 O1 C3 -42.2(3) . . . . ?
C1 Al1 O1 C3 85.7(3) . . . . ?
Yb1 Al1 O1 C3 -159.4(3) . . . . ?
O2 Al1 O1 Yb1 0.45(10) . . . . ?
C2 Al1 O1 Yb1 117.15(15) . . . . ?
C1 Al1 O1 Yb1 -114.89(16) . . . . ?
O3 Yb1 O1 C3 -50.5(3) . . . . ?
O4 Yb1 O1 C3 15.1(3) . . . . ?
O2 Yb1 O1 C3 154.5(3) . . . . ?
C13 Yb1 O1 C3 30.0(3) . . . . ?
C36 Yb1 O1 C3 -124.8(3) . . . . ?
Al1 Yb1 O1 C3 154.9(3) . . . . ?
Al2 Yb1 O1 C3 -29.1(3) . . . . ?
O3 Yb1 O1 Al1 154.67(9) . . . . ?
O4 Yb1 O1 Al1 -139.78(11) . . . . ?
O2 Yb1 O1 Al1 -0.38(8) . . . . ?
C13 Yb1 O1 Al1 -124.85(13) . . . . ?
C36 Yb1 O1 Al1 80.33(11) . . . . ?
Al2 Yb1 O1 Al1 176.03(5) . . . . ?
O1 Yb1 Al2 O4 136.13(11) . . . . ?
O3 Yb1 Al2 O4 176.95(14) . . . . ?
O2 Yb1 Al2 O4 -55.4(2) . . . . ?
C13 Yb1 Al2 O4 79.58(12) . . . . ?
C36 Yb1 Al2 O4 -134.68(12) . . . . ?
Al1 Yb1 Al2 O4 143.70(12) . . . . ?
O1 Yb1 Al2 O3 -40.82(12) . . . . ?
O4 Yb1 Al2 O3 -176.95(14) . . . . ?
O2 Yb1 Al2 O3 127.7(2) . . . . ?
C13 Yb1 Al2 O3 -97.37(13) . . . . ?
C36 Yb1 Al2 O3 48.37(12) . . . . ?
Al1 Yb1 Al2 O3 -33.25(14) . . . . ?
O1 Yb1 Al2 C28 48.95(15) . . . . ?
O3 Yb1 Al2 C28 89.77(16) . . . . ?
O4 Yb1 Al2 C28 -87.18(16) . . . . ?
O2 Yb1 Al2 C28 -142.5(2) . . . . ?
C13 Yb1 Al2 C28 -7.60(15) . . . . ?
C36 Yb1 Al2 C28 138.14(15) . . . . ?
Al1 Yb1 Al2 C28 56.52(16) . . . . ?
O1 Yb1 Al2 C27 -132.21(14) . . . . ?
O3 Yb1 Al2 C27 -91.39(16) . . . . ?
O4 Yb1 Al2 C27 91.66(16) . . . . ?
O2 Yb1 Al2 C27 36.3(2) . . . . ?
C13 Yb1 Al2 C27 171.24(15) . . . . ?
C36 Yb1 Al2 C27 -43.02(15) . . . . ?
Al1 Yb1 Al2 C27 -124.64(14) . . . . ?
O1 Al1 O2 C15 163.1(2) . . . . ?
C2 Al1 O2 C15 49.7(3) . . . . ?
C1 Al1 O2 C15 -80.0(3) . . . . ?
Yb1 Al1 O2 C15 163.6(3) . . . . ?
O1 Al1 O2 Yb1 -0.44(10) . . . . ?
C2 Al1 O2 Yb1 -113.89(16) . . . . ?
C1 Al1 O2 Yb1 116.42(17) . . . . ?
O1 Yb1 O2 C15 -160.8(3) . . . . ?
O3 Yb1 O2 C15 128.7(2) . . . . ?
O4 Yb1 O2 C15 -11.0(3) . . . . ?
C13 Yb1 O2 C15 -102.6(2) . . . . ?
C36 Yb1 O2 C15 110.9(2) . . . . ?
Al1 Yb1 O2 C15 -161.2(3) . . . . ?
Al2 Yb1 O2 C15 28.7(4) . . . . ?
O1 Yb1 O2 Al1 0.38(8) . . . . ?
O3 Yb1 O2 Al1 -70.06(19) . . . . ?
O4 Yb1 O2 Al1 150.17(9) . . . . ?
C13 Yb1 O2 Al1 58.64(12) . . . . ?
C36 Yb1 O2 Al1 -87.95(11) . . . . ?
Al2 Yb1 O2 Al1 -170.05(11) . . . . ?
O4 Al2 O3 C29 -161.3(2) . . . . ?
C28 Al2 O3 C29 84.3(3) . . . . ?
C27 Al2 O3 C29 -46.5(3) . . . . ?
Yb1 Al2 O3 C29 -159.1(3) . . . . ?
O4 Al2 O3 Yb1 -2.17(10) . . . . ?
C28 Al2 O3 Yb1 -116.58(14) . . . . ?
C27 Al2 O3 Yb1 112.65(13) . . . . ?
O1 Yb1 O3 C29 -53.3(2) . . . . ?
O4 Yb1 O3 C29 159.4(3) . . . . ?
O2 Yb1 O3 C29 9.1(3) . . . . ?
C13 Yb1 O3 C29 -124.4(2) . . . . ?
C36 Yb1 O3 C29 27.2(2) . . . . ?
Al1 Yb1 O3 C29 -34.8(3) . . . . ?
Al2 Yb1 O3 C29 157.5(3) . . . . ?
O1 Yb1 O3 Al2 149.12(9) . . . . ?
O4 Yb1 O3 Al2 1.82(8) . . . . ?
O2 Yb1 O3 Al2 -148.46(13) . . . . ?
C13 Yb1 O3 Al2 78.05(11) . . . . ?
C36 Yb1 O3 Al2 -130.37(12) . . . . ?
Al1 Yb1 O3 Al2 167.64(5) . . . . ?
Al1 O1 C3 C4 -84.9(4) . . . . ?
Yb1 O1 C3 C4 123.7(3) . . . . ?
Al1 O1 C3 C8 95.8(3) . . . . ?
Yb1 O1 C3 C8 -55.7(4) . . . . ?
O3 Al2 O4 C41 163.4(2) . . . . ?
C28 Al2 O4 C41 -80.3(2) . . . . ?
C27 Al2 O4 C41 48.3(3) . . . . ?
Yb1 Al2 O4 C41 161.2(3) . . . . ?
O3 Al2 O4 Yb1 2.13(10) . . . . ?
C28 Al2 O4 Yb1 118.46(13) . . . . ?
C27 Al2 O4 Yb1 -112.91(14) . . . . ?
O1 Yb1 O4 C41 122.4(2) . . . . ?
O3 Yb1 O4 C41 -161.3(2) . . . . ?
O2 Yb1 O4 C41 0.7(3) . . . . ?
C13 Yb1 O4 C41 107.7(2) . . . . ?
C36 Yb1 O4 C41 -105.2(2) . . . . ?
Al1 Yb1 O4 C41 48.2(3) . . . . ?
Al2 Yb1 O4 C41 -159.5(3) . . . . ?
O1 Yb1 O4 Al2 -78.13(15) . . . . ?
O3 Yb1 O4 Al2 -1.82(8) . . . . ?
O2 Yb1 O4 Al2 160.21(8) . . . . ?
C13 Yb1 O4 Al2 -92.87(12) . . . . ?
C36 Yb1 O4 Al2 54.24(13) . . . . ?
Al1 Yb1 O4 Al2 -152.37(8) . . . . ?
O1 C3 C4 C5 -178.9(4) . . . . ?
C8 C3 C4 C5 0.4(6) . . . . ?
O1 C3 C4 C9 0.1(5) . . . . ?
C8 C3 C4 C9 179.4(3) . . . . ?
C3 C4 C5 C6 -0.5(7) . . . . ?
C9 C4 C5 C6 -179.5(5) . . . . ?
C4 C5 C6 C7 0.0(8) . . . . ?
C5 C6 C7 C8 0.5(8) . . . . ?
C6 C7 C8 C3 -0.5(6) . . . . ?
C6 C7 C8 C12 176.5(4) . . . . ?
O1 C3 C8 C7 179.4(3) . . . . ?
C4 C3 C8 C7 0.0(5) . . . . ?
O1 C3 C8 C12 2.3(5) . . . . ?
C4 C3 C8 C12 -177.0(3) . . . . ?
C3 C4 C9 C11 -102.7(4) . . . . ?
C5 C4 C9 C11 76.3(5) . . . . ?
C3 C4 C9 C10 132.8(4) . . . . ?
C5 C4 C9 C10 -48.2(6) . . . . ?
C7 C8 C12 C14 28.1(5) . . . . ?
C3 C8 C12 C14 -154.9(3) . . . . ?
C7 C8 C12 C13 -96.7(4) . . . . ?
C3 C8 C12 C13 80.2(4) . . . . ?
C8 C12 C13 Yb1 -83.6(3) . . . . ?
C14 C12 C13 Yb1 149.2(3) . . . . ?
O1 Yb1 C13 C12 32.5(2) . . . . ?
O3 Yb1 C13 C12 137.9(2) . . . . ?
O4 Yb1 C13 C12 -155.8(2) . . . . ?
O2 Yb1 C13 C12 -22.2(2) . . . . ?
C36 Yb1 C13 C12 81.8(3) . . . . ?
Al1 Yb1 C13 C12 5.6(2) . . . . ?
Al2 Yb1 C13 C12 170.6(2) . . . . ?
Al1 O2 C15 C16 -93.6(3) . . . . ?
Yb1 O2 C15 C16 64.1(3) . . . . ?
Al1 O2 C15 C20 87.0(3) . . . . ?
Yb1 O2 C15 C20 -115.2(3) . . . . ?
O2 C15 C16 C17 179.9(3) . . . . ?
C20 C15 C16 C17 -0.7(4) . . . . ?
O2 C15 C16 C24 -2.5(4) . . . . ?
C20 C15 C16 C24 176.9(3) . . . . ?
C15 C16 C17 C18 1.2(5) . . . . ?
C24 C16 C17 C18 -176.5(3) . . . . ?
C16 C17 C18 C19 -0.8(5) . . . . ?
C17 C18 C19 C20 0.0(5) . . . . ?
C18 C19 C20 C15 0.5(5) . . . . ?
C18 C19 C20 C21 -179.2(3) . . . . ?
O2 C15 C20 C19 179.2(3) . . . . ?
C16 C15 C20 C19 -0.1(4) . . . . ?
O2 C15 C20 C21 -1.1(4) . . . . ?
C16 C15 C20 C21 179.6(3) . . . . ?
C19 C20 C21 C23 -66.6(4) . . . . ?
C15 C20 C21 C23 113.7(3) . . . . ?
C19 C20 C21 C22 55.8(4) . . . . ?
C15 C20 C21 C22 -123.9(3) . . . . ?
C17 C16 C24 C26 -55.2(4) . . . . ?
C15 C16 C24 C26 127.2(3) . . . . ?
C17 C16 C24 C25 67.3(4) . . . . ?
C15 C16 C24 C25 -110.3(4) . . . . ?
Al2 O3 C29 C34 -83.1(3) . . . . ?
Yb1 O3 C29 C34 123.5(3) . . . . ?
Al2 O3 C29 C30 99.0(3) . . . . ?
Yb1 O3 C29 C30 -54.4(4) . . . . ?
O3 C29 C30 C31 179.8(3) . . . . ?
C34 C29 C30 C31 1.9(5) . . . . ?
O3 C29 C30 C35 5.3(4) . . . . ?
C34 C29 C30 C35 -172.6(3) . . . . ?
C29 C30 C31 C32 -1.9(5) . . . . ?
C35 C30 C31 C32 172.6(3) . . . . ?
C30 C31 C32 C33 0.4(6) . . . . ?
C31 C32 C33 C34 1.1(6) . . . . ?
O3 C29 C34 C33 -178.4(3) . . . . ?
C30 C29 C34 C33 -0.5(5) . . . . ?
O3 C29 C34 C38 0.6(5) . . . . ?
C30 C29 C34 C38 178.4(3) . . . . ?
C32 C33 C34 C29 -1.0(6) . . . . ?
C32 C33 C34 C38 -180.0(4) . . . . ?
C31 C30 C35 C37 34.6(5) . . . . ?
C29 C30 C35 C37 -151.0(3) . . . . ?
C31 C30 C35 C36 -89.2(4) . . . . ?
C29 C30 C35 C36 85.2(4) . . . . ?
C30 C35 C36 Yb1 -86.7(2) . . . . ?
C37 C35 C36 Yb1 146.6(3) . . . . ?
O1 Yb1 C36 C35 139.38(19) . . . . ?
O3 Yb1 C36 C35 34.30(18) . . . . ?
O4 Yb1 C36 C35 -16.9(2) . . . . ?
O2 Yb1 C36 C35 -153.6(2) . . . . ?
C13 Yb1 C36 C35 92.6(3) . . . . ?
Al1 Yb1 C36 C35 172.74(19) . . . . ?
Al2 Yb1 C36 C35 9.61(19) . . . . ?
C29 C34 C38 C40 -104.8(4) . . . . ?
C33 C34 C38 C40 74.2(5) . . . . ?
C29 C34 C38 C39 130.7(4) . . . . ?
C33 C34 C38 C39 -50.4(5) . . . . ?
Al2 O4 C41 C46 -89.9(3) . . . . ?
Yb1 O4 C41 C46 65.6(3) . . . . ?
Al2 O4 C41 C42 91.7(3) . . . . ?
Yb1 O4 C41 C42 -112.8(3) . . . . ?
O4 C41 C42 C43 174.8(3) . . . . ?
C46 C41 C42 C43 -3.6(4) . . . . ?
O4 C41 C42 C47 -6.6(4) . . . . ?
C46 C41 C42 C47 175.1(3) . . . . ?
C41 C42 C43 C44 1.4(4) . . . . ?
C47 C42 C43 C44 -177.3(3) . . . . ?
C42 C43 C44 C45 1.3(5) . . . . ?
C43 C44 C45 C46 -1.9(5) . . . . ?
C44 C45 C46 C41 -0.3(4) . . . . ?
C44 C45 C46 C50 -178.6(3) . . . . ?
O4 C41 C46 C45 -175.3(2) . . . . ?
C42 C41 C46 C45 3.0(4) . . . . ?
O4 C41 C46 C50 3.0(4) . . . . ?
C42 C41 C46 C50 -178.6(3) . . . . ?
C43 C42 C47 C48 -60.9(4) . . . . ?
C41 C42 C47 C48 120.5(3) . . . . ?
C43 C42 C47 C49 61.5(4) . . . . ?
C41 C42 C47 C49 -117.1(3) . . . . ?
C45 C46 C50 C52 88.5(3) . . . . ?
C41 C46 C50 C52 -89.8(3) . . . . ?
C45 C46 C50 C51 -35.7(4) . . . . ?
C41 C46 C50 C51 146.0(3) . . . . ?

loop_
_platon_squeeze_void_nr
_platon_squeeze_void_average_x
_platon_squeeze_void_average_y
_platon_squeeze_void_average_z
_platon_squeeze_void_volume
_platon_squeeze_void_count_electrons
1 0.000 0.000 0.000 120.0 -2.8
2 0.000 0.000 0.148 7.2 0.1
3 0.000 0.000 0.250 19.4 0.8
4 0.000 0.000 0.352 6.6 0.2
5 0.000 0.000 0.500 120.0 -3.4
6 0.000 0.000 0.648 7.2 0.0
7 0.000 0.000 0.750 19.5 0.5
8 0.000 0.000 0.852 6.6 0.3
9 0.333 0.667 0.250 829.3 237.5
10 0.667 0.333 0.750 829.0 240.0
11 0.333 0.667 0.579 7.3 -0.2
12 0.333 0.667 0.921 7.3 -0.1
13 0.667 0.333 0.079 7.3 0.0
14 0.667 0.333 0.421 7.3 0.1
